data_8106093
loop_
_publ_author_name
'Song, Jing'

_publ_section_title
;
 Crystal structural of
 2-amino-4-(3-bromophenyl)-3-cyano-7,7-dimethyl-5-oxo-4H-5,6,7,8-tetrahydrobenzo[b]pyran,
 C18H17BrN2O2
;
_journal_issue 2
_journal_name_full 'Zeitschrift f\"ur Kristallographie - New Crystal Structures'
_journal_page_first 185
_journal_page_last 186
_journal_paper_doi 10.1515/ncrs-2017-0158
_journal_volume 233
_journal_year 2018
_chemical_formula_moiety 'C18 H17 Br N2 O2'
_chemical_formula_sum 'C18 H17 Br N2 O2'
_chemical_formula_weight 373.24
_space_group_IT_number 15
_space_group_name_Hall '-C 2yc'
_space_group_name_H-M_alt 'C 1 2/c 1'
_symmetry_cell_setting monoclinic
_symmetry_space_group_name_Hall '-C 2yc'
_symmetry_space_group_name_H-M 'C 1 2/c 1'
_atom_sites_solution_hydrogens geom
_atom_sites_solution_primary direct
_atom_sites_solution_secondary difmap
_cell_angle_alpha 90.00
_cell_angle_beta 93.372(9)
_cell_angle_gamma 90.00
_cell_formula_units_Z 8
_cell_length_a 23.554(2)
_cell_length_b 9.3060(8)
_cell_length_c 15.7691(15)
_cell_measurement_reflns_used 1454
_cell_measurement_temperature 293(2)
_cell_measurement_theta_max 26.1670
_cell_measurement_theta_min 3.0210
_cell_volume 3450.5(5)
_computing_cell_refinement 'Bruker FRAMBO'
_computing_data_collection 'Bruker FRAMBO'
_computing_data_reduction 'Bruker SAINT'
_computing_molecular_graphics 'Bruker SHELXTL'
_computing_publication_material 'Bruker SHELXTL'
_computing_structure_refinement 'SHELXL-97 (Sheldrick, 1997)'
_computing_structure_solution 'SHELXS-97 (Sheldrick, 1990)'
_diffrn_ambient_temperature 293(2)
_diffrn_measured_fraction_theta_full 0.999
_diffrn_measured_fraction_theta_max 0.999
_diffrn_measurement_device_type 'multiwire proportional'
_diffrn_measurement_method 'phi and omega scans'
_diffrn_radiation_monochromator graphite
_diffrn_radiation_source 'fine-focus sealed tube'
_diffrn_radiation_type MoK\a
_diffrn_radiation_wavelength 0.71073
_diffrn_reflns_av_R_equivalents 0.0333
_diffrn_reflns_av_sigmaI/netI 0.0589
_diffrn_reflns_limit_h_max 28
_diffrn_reflns_limit_h_min -27
_diffrn_reflns_limit_k_max 11
_diffrn_reflns_limit_k_min -10
_diffrn_reflns_limit_l_max 13
_diffrn_reflns_limit_l_min -18
_diffrn_reflns_number 6281
_diffrn_reflns_theta_full 25.00
_diffrn_reflns_theta_max 25.00
_diffrn_reflns_theta_min 2.59
_diffrn_standards_decay_% 0
_diffrn_standards_interval_count 0
_diffrn_standards_interval_time none
_diffrn_standards_number none
_exptl_absorpt_coefficient_mu 2.393
_exptl_absorpt_correction_T_max 1.00000
_exptl_absorpt_correction_T_min 0.39460
_exptl_absorpt_correction_type multi-scan
_exptl_absorpt_process_details crystalclear
_exptl_crystal_colour colorless
_exptl_crystal_density_diffrn 1.437
_exptl_crystal_density_method 'not measured'
_exptl_crystal_description block
_exptl_crystal_F_000 1520
_exptl_crystal_size_max 0.20
_exptl_crystal_size_mid 0.18
_exptl_crystal_size_min 0.16
_refine_diff_density_max 0.617
_refine_diff_density_min -0.763
_refine_diff_density_rms 0.060
_refine_ls_extinction_coef 0.0064(6)
_refine_ls_extinction_expression Fc^*^=kFc[1+0.001xFc^2^\l^3^/sin(2\q)]^-1/4^
_refine_ls_extinction_method SHELXL
_refine_ls_goodness_of_fit_ref 0.949
_refine_ls_hydrogen_treatment mixed
_refine_ls_matrix_type full
_refine_ls_number_parameters 209
_refine_ls_number_reflns 3028
_refine_ls_number_restraints 0
_refine_ls_restrained_S_all 0.949
_refine_ls_R_factor_all 0.0942
_refine_ls_R_factor_gt 0.0521
_refine_ls_shift/su_max 0.000
_refine_ls_shift/su_mean 0.000
_refine_ls_structure_factor_coef Fsqd
_refine_ls_weighting_details 'calc w=1/[\s^2^(Fo^2^)+(0.0955P)^2^+1.5645P] where P=(Fo^2^+2Fc^2^)/3'
_refine_ls_weighting_scheme calc
_refine_ls_wR_factor_gt 0.1376
_refine_ls_wR_factor_ref 0.1686
_reflns_number_gt 1887
_reflns_number_total 3028
_reflns_threshold_expression >2sigma(I)
_cod_data_source_file suppl_ncrs-2017-0158_suppl.cif
_cod_data_source_block a
_cod_original_sg_symbol_Hall '-C 2yc '
_cod_original_sg_symbol_H-M C2/c
_cod_database_code 8106093

loop_
_symmetry_equiv_pos_as_xyz
'x, y, z'
'-x, y, -z+1/2'
'x+1/2, y+1/2, z'
'-x+1/2, y+1/2, -z+1/2'
'-x, -y, -z'
'x, -y, z-1/2'
'-x+1/2, -y+1/2, -z'
'x+1/2, -y+1/2, z-1/2'

loop_
_atom_site_label
_atom_site_type_symbol
_atom_site_fract_x
_atom_site_fract_y
_atom_site_fract_z
_atom_site_U_iso_or_equiv
_atom_site_adp_type
_atom_site_occupancy
_atom_site_symmetry_multiplicity
_atom_site_calc_flag
_atom_site_refinement_flags
_atom_site_disorder_assembly
_atom_site_disorder_group
C1 C 0.06428(16) 0.3210(4) 0.5128(2) 0.0338(9) Uani 1 1 d . . .
C2 C 0.04824(16) 0.2813(4) 0.4323(2) 0.0328(9) Uani 1 1 d . . .
C3 C 0.06737(16) 0.3616(4) 0.3556(2) 0.0351(9) Uani 1 1 d . . .
H3A H 0.0353 0.3666 0.3132 0.042 Uiso 1 1 calc R . .
C4 C 0.08275(15) 0.5120(4) 0.3831(2) 0.0331(9) Uani 1 1 d . . .
C5 C 0.09587(16) 0.5456(4) 0.4641(2) 0.0354(9) Uani 1 1 d . . .
C6 C 0.11692(19) 0.6875(4) 0.4957(3) 0.0435(10) Uani 1 1 d . . .
H6A H 0.1470 0.6727 0.5395 0.052 Uiso 1 1 calc R . .
H6B H 0.0862 0.7381 0.5211 0.052 Uiso 1 1 calc R . .
C7 C 0.13944(18) 0.7800(4) 0.4253(3) 0.0405(10) Uani 1 1 d . . .
C8 C 0.0968(2) 0.7750(4) 0.3491(3) 0.0486(11) Uani 1 1 d . . .
H8A H 0.0619 0.8212 0.3642 0.058 Uiso 1 1 calc R . .
H8B H 0.1118 0.8296 0.3031 0.058 Uiso 1 1 calc R . .
C9 C 0.08341(16) 0.6256(4) 0.3186(2) 0.0408(9) Uani 1 1 d . . .
C10 C 0.01731(16) 0.1516(4) 0.4182(2) 0.0344(9) Uani 1 1 d . . .
C11 C 0.1964(2) 0.7227(5) 0.3985(3) 0.0629(13) Uani 1 1 d . . .
H11A H 0.1916 0.6265 0.3773 0.094 Uiso 1 1 calc R . .
H11B H 0.2234 0.7225 0.4466 0.094 Uiso 1 1 calc R . .
H11C H 0.2102 0.7831 0.3548 0.094 Uiso 1 1 calc R . .
C12 C 0.1477(2) 0.9335(4) 0.4592(3) 0.0646(14) Uani 1 1 d . . .
H12A H 0.1620 0.9932 0.4157 0.097 Uiso 1 1 calc R . .
H12B H 0.1742 0.9326 0.5077 0.097 Uiso 1 1 calc R . .
H12C H 0.1118 0.9707 0.4753 0.097 Uiso 1 1 calc R . .
C13 C 0.11601(18) 0.2823(4) 0.3165(2) 0.0371(9) Uani 1 1 d . . .
C14 C 0.1049(2) 0.1922(5) 0.2478(3) 0.0557(12) Uani 1 1 d . . .
H14A H 0.0682 0.1877 0.2226 0.067 Uiso 1 1 calc R . .
C15 C 0.1467(3) 0.1095(5) 0.2162(3) 0.0703(15) Uani 1 1 d . . .
H15A H 0.1381 0.0480 0.1708 0.084 Uiso 1 1 calc R . .
C16 C 0.2012(3) 0.1169(5) 0.2511(3) 0.0680(15) Uani 1 1 d . . .
H16A H 0.2299 0.0620 0.2294 0.082 Uiso 1 1 calc R . .
C17 C 0.2126(2) 0.2082(5) 0.3195(3) 0.0536(12) Uani 1 1 d . . .
C18 C 0.17107(19) 0.2892(4) 0.3523(3) 0.0433(10) Uani 1 1 d . . .
H18A H 0.1796 0.3490 0.3986 0.052 Uiso 1 1 calc R . .
O1 O 0.09211(12) 0.4485(3) 0.52909(14) 0.0416(7) Uani 1 1 d . . .
O2 O 0.07150(14) 0.5978(3) 0.24419(18) 0.0595(9) Uani 1 1 d . . .
N1 N 0.05709(17) 0.2506(3) 0.5850(2) 0.0473(9) Uani 1 1 d . . .
H1A H 0.0403 0.1685 0.5838 0.057 Uiso 1 1 calc R . .
H1B H 0.0693 0.2872 0.6327 0.057 Uiso 1 1 calc R . .
N2 N -0.00881(16) 0.0499(4) 0.4038(2) 0.0507(9) Uani 1 1 d . . .
Br1 Br 0.28790(3) 0.21805(8) 0.36976(5) 0.0995(4) Uani 1 1 d . . .

loop_
_atom_site_aniso_label
_atom_site_aniso_U_11
_atom_site_aniso_U_22
_atom_site_aniso_U_33
_atom_site_aniso_U_23
_atom_site_aniso_U_13
_atom_site_aniso_U_12
C1 0.036(2) 0.038(2) 0.027(2) -0.0014(16) 0.0024(16) -0.0029(17)
C2 0.032(2) 0.037(2) 0.030(2) -0.0006(16) -0.0004(16) -0.0047(17)
C3 0.037(2) 0.043(2) 0.0246(19) 0.0017(16) -0.0049(16) -0.0066(18)
C4 0.032(2) 0.038(2) 0.029(2) 0.0028(17) 0.0009(15) 0.0001(17)
C5 0.038(2) 0.036(2) 0.031(2) 0.0046(17) 0.0020(16) 0.0009(17)
C6 0.052(3) 0.038(2) 0.041(2) -0.0044(18) 0.0069(19) -0.0005(19)
C7 0.046(2) 0.035(2) 0.041(2) 0.0003(18) 0.0104(19) 0.0007(18)
C8 0.055(3) 0.041(2) 0.050(3) 0.012(2) 0.006(2) -0.001(2)
C9 0.035(2) 0.051(2) 0.036(2) 0.0103(19) 0.0003(17) 0.0030(19)
C10 0.036(2) 0.044(2) 0.0232(19) 0.0037(17) -0.0003(16) 0.001(2)
C11 0.047(3) 0.074(3) 0.069(3) -0.013(2) 0.012(2) -0.006(2)
C12 0.085(4) 0.045(2) 0.065(3) -0.002(2) 0.019(3) -0.016(2)
C13 0.050(2) 0.038(2) 0.0239(19) 0.0030(17) 0.0046(17) -0.0058(18)
C14 0.066(3) 0.070(3) 0.031(2) -0.011(2) 0.003(2) -0.011(2)
C15 0.093(4) 0.074(3) 0.045(3) -0.021(2) 0.019(3) -0.012(3)
C16 0.091(4) 0.056(3) 0.061(3) -0.003(3) 0.044(3) 0.004(3)
C17 0.044(3) 0.060(3) 0.059(3) 0.015(2) 0.019(2) 0.001(2)
C18 0.046(3) 0.043(2) 0.040(2) 0.0000(18) 0.0026(19) -0.004(2)
O1 0.0620(19) 0.0365(14) 0.0254(14) 0.0024(11) -0.0045(12) -0.0112(13)
O2 0.084(2) 0.0618(18) 0.0319(17) 0.0132(14) -0.0070(15) -0.0037(16)
N1 0.076(3) 0.0425(17) 0.0227(17) -0.0010(14) 0.0012(17) -0.0170(17)
N2 0.057(2) 0.051(2) 0.043(2) 0.0013(17) -0.0060(17) -0.0131(19)
Br1 0.0479(4) 0.1282(7) 0.1233(7) 0.0107(4) 0.0112(4) 0.0152(3)

loop_
_atom_type_symbol
_atom_type_description
_atom_type_scat_dispersion_real
_atom_type_scat_dispersion_imag
_atom_type_scat_source
C C 0.0033 0.0016 'International Tables Vol C Tables 4.2.6.8 and 6.1.1.4'
H H 0.0000 0.0000 'International Tables Vol C Tables 4.2.6.8 and 6.1.1.4'
Br Br -0.2901 2.4595 'International Tables Vol C Tables 4.2.6.8 and 6.1.1.4'
N N 0.0061 0.0033 'International Tables Vol C Tables 4.2.6.8 and 6.1.1.4'
O O 0.0106 0.0060 'International Tables Vol C Tables 4.2.6.8 and 6.1.1.4'

loop_
_geom_angle_atom_site_label_1
_geom_angle_atom_site_label_2
_geom_angle_atom_site_label_3
_geom_angle
_geom_angle_site_symmetry_1
_geom_angle_site_symmetry_3
N1 C1 C2 128.6(3) . .
N1 C1 O1 110.4(3) . .
C2 C1 O1 121.0(3) . .
C1 C2 C10 119.3(3) . .
C1 C2 C3 122.3(3) . .
C10 C2 C3 118.0(3) . .
C4 C3 C2 107.9(3) . .
C4 C3 C13 113.2(3) . .
C2 C3 C13 110.6(3) . .
C4 C3 H3A 108.4 . .
C2 C3 H3A 108.4 . .
C13 C3 H3A 108.4 . .
C5 C4 C9 118.9(3) . .
C5 C4 C3 122.2(3) . .
C9 C4 C3 118.9(3) . .
C4 C5 O1 122.6(3) . .
C4 C5 C6 125.6(3) . .
O1 C5 C6 111.7(3) . .
C5 C6 C7 112.4(3) . .
C5 C6 H6A 109.1 . .
C7 C6 H6A 109.1 . .
C5 C6 H6B 109.1 . .
C7 C6 H6B 109.1 . .
H6A C6 H6B 107.8 . .
C8 C7 C6 108.4(3) . .
C8 C7 C11 108.7(4) . .
C6 C7 C11 110.7(3) . .
C8 C7 C12 111.5(3) . .
C6 C7 C12 108.3(3) . .
C11 C7 C12 109.0(4) . .
C9 C8 C7 113.5(3) . .
C9 C8 H8A 108.9 . .
C7 C8 H8A 108.9 . .
C9 C8 H8B 108.9 . .
C7 C8 H8B 108.9 . .
H8A C8 H8B 107.7 . .
O2 C9 C4 120.2(3) . .
O2 C9 C8 122.6(3) . .
C4 C9 C8 117.1(3) . .
N2 C10 C2 176.9(4) . .
C7 C11 H11A 109.5 . .
C7 C11 H11B 109.5 . .
H11A C11 H11B 109.5 . .
C7 C11 H11C 109.5 . .
H11A C11 H11C 109.5 . .
H11B C11 H11C 109.5 . .
C7 C12 H12A 109.5 . .
C7 C12 H12B 109.5 . .
H12A C12 H12B 109.5 . .
C7 C12 H12C 109.5 . .
H12A C12 H12C 109.5 . .
H12B C12 H12C 109.5 . .
C14 C13 C18 118.5(4) . .
C14 C13 C3 119.9(4) . .
C18 C13 C3 121.4(3) . .
C15 C14 C13 121.3(5) . .
C15 C14 H14A 119.4 . .
C13 C14 H14A 119.4 . .
C14 C15 C16 120.3(5) . .
C14 C15 H15A 119.9 . .
C16 C15 H15A 119.9 . .
C15 C16 C17 118.6(4) . .
C15 C16 H16A 120.7 . .
C17 C16 H16A 120.7 . .
C18 C17 C16 121.6(5) . .
C18 C17 Br1 119.3(4) . .
C16 C17 Br1 119.1(4) . .
C17 C18 C13 119.7(4) . .
C17 C18 H18A 120.1 . .
C13 C18 H18A 120.1 . .
C1 O1 C5 118.7(3) . .
C1 N1 H1A 120.0 . .
C1 N1 H1B 120.0 . .
H1A N1 H1B 120.0 . .

loop_
_geom_bond_atom_site_label_1
_geom_bond_atom_site_label_2
_geom_bond_distance
_geom_bond_site_symmetry_2
C1 N1 1.332(5) .
C1 C2 1.355(5) .
C1 O1 1.373(4) .
C2 C10 1.421(5) .
C2 C3 1.512(5) .
C3 C4 1.503(5) .
C3 C13 1.524(5) .
C3 H3A 0.9800 .
C4 C5 1.334(5) .
C4 C9 1.468(5) .
C5 O1 1.373(4) .
C5 C6 1.486(5) .
C6 C7 1.523(5) .
C6 H6A 0.9700 .
C6 H6B 0.9700 .
C7 C8 1.520(6) .
C7 C11 1.527(6) .
C7 C12 1.533(5) .
C8 C9 1.499(6) .
C8 H8A 0.9700 .
C8 H8B 0.9700 .
C9 O2 1.218(4) .
C10 N2 1.144(4) .
C11 H11A 0.9600 .
C11 H11B 0.9600 .
C11 H11C 0.9600 .
C12 H12A 0.9600 .
C12 H12B 0.9600 .
C12 H12C 0.9600 .
C13 C14 1.382(6) .
C13 C18 1.385(6) .
C14 C15 1.367(7) .
C14 H14A 0.9300 .
C15 C16 1.368(7) .
C15 H15A 0.9300 .
C16 C17 1.387(7) .
C16 H16A 0.9300 .
C17 C18 1.361(6) .
C17 Br1 1.902(5) .
C18 H18A 0.9300 .
N1 H1A 0.8600 .
N1 H1B 0.8600 .
